data_2311819
loop_
_publ_author_name
'Ton, Quoc Cuong'
'Bolte, Michael'
'Egert, Ernst'

_publ_section_title
;
 Structural similarities among eight benzoylhydrazones.
;
_journal_coeditor_code EG3169
_journal_issue 'Pt 9'
_journal_name_full 'Acta crystallographica. Section C, Structural chemistry'
_journal_page_first 912
_journal_page_last 919
_journal_paper_doi 10.1107/S2053229614018658
_journal_volume 70
_journal_year 2014
_chemical_formula_iupac 'C15 H16 N2 O3'
_chemical_formula_moiety 'C15 H16 N2 O3'
_chemical_formula_sum 'C15 H16 N2 O3'
_chemical_formula_weight 272.30
_chemical_name_systematic
;
1-Benzoyl-2-(4-hydroxybenzylidene)hydrazone methanol monosolvate
;
_space_group_IT_number 61
_space_group_name_Hall '-P 2ac 2ab'
_space_group_name_H-M_alt 'P b c a'
_symmetry_cell_setting orthorhombic
_symmetry_space_group_name_H-M 'P b c a'
_atom_sites_solution_hydrogens geom
_atom_sites_solution_primary direct
_atom_sites_solution_secondary difmap
_audit_creation_method SHELXL97
_cell_angle_alpha 90.00
_cell_angle_beta 90.00
_cell_angle_gamma 90.00
_cell_formula_units_Z 8
_cell_length_a 13.3820(10)
_cell_length_b 8.8183(8)
_cell_length_c 23.275(2)
_cell_measurement_temperature 173(2)
_cell_volume 2746.6(4)
_computing_cell_refinement 'X-AREA (Stoe & Cie, 2001)'
_computing_data_collection 'X-AREA (Stoe & Cie, 2001)'
_computing_data_reduction 'X-AREA (Stoe & Cie, 2001)'
_computing_molecular_graphics
;
Mercury (Macrae <i>et al.</i>, 2008) and XP in SHELXTL-Plus (Sheldrick,
2008)
;
_computing_publication_material 'publCIF (Westrip, 2010)'
_computing_structure_refinement 'SHELXL97 (Sheldrick, 2008)'
_computing_structure_solution 'SHELXS97 (Sheldrick, 2008)'
_diffrn_ambient_temperature 173(2)
_diffrn_measured_fraction_theta_full 0.995
_diffrn_measured_fraction_theta_max 0.995
_diffrn_measurement_device_type 'Stoe IPDS II two-circle'
_diffrn_measurement_method \f
_diffrn_radiation_monochromator graphite
_diffrn_radiation_source 'fine-focus sealed tube'
_diffrn_radiation_type MoK\a
_diffrn_radiation_wavelength 0.71073
_diffrn_reflns_av_R_equivalents 0.0829
_diffrn_reflns_av_sigmaI/netI 0.0471
_diffrn_reflns_limit_h_max 16
_diffrn_reflns_limit_h_min -16
_diffrn_reflns_limit_k_max 10
_diffrn_reflns_limit_k_min -10
_diffrn_reflns_limit_l_max 28
_diffrn_reflns_limit_l_min -28
_diffrn_reflns_number 33745
_diffrn_reflns_theta_full 26.22
_diffrn_reflns_theta_max 26.22
_diffrn_reflns_theta_min 2.90
_exptl_absorpt_coefficient_mu 0.093
_exptl_absorpt_correction_type none
_exptl_crystal_colour colourless
_exptl_crystal_density_diffrn 1.317
_exptl_crystal_density_method 'not measured'
_exptl_crystal_description block
_exptl_crystal_F_000 1152
_exptl_crystal_size_max 0.53
_exptl_crystal_size_mid 0.32
_exptl_crystal_size_min 0.24
_refine_diff_density_max 0.112
_refine_diff_density_min -0.142
_refine_ls_extinction_method none
_refine_ls_goodness_of_fit_ref 0.803
_refine_ls_hydrogen_treatment mixed
_refine_ls_matrix_type full
_refine_ls_number_parameters 194
_refine_ls_number_reflns 2745
_refine_ls_number_restraints 0
_refine_ls_restrained_S_all 0.803
_refine_ls_R_factor_all 0.0597
_refine_ls_R_factor_gt 0.0320
_refine_ls_shift/su_max 0.001
_refine_ls_shift/su_mean 0.000
_refine_ls_structure_factor_coef Fsqd
_refine_ls_weighting_details 'calc w = 1/[\s^2^(Fo^2^)+(0.0400P)^2^+0.0000P] where P=(Fo^2^+2Fc^2^)/3'
_refine_ls_weighting_scheme calc
_refine_ls_wR_factor_gt 0.0680
_refine_ls_wR_factor_ref 0.0731
_reflns_number_gt 1723
_reflns_number_total 2745
_reflns_threshold_expression I>2\s(I)
_cod_data_source_file eg3169sup1.cif
_cod_data_source_block VII
_cod_database_code 2311819

loop_
_symmetry_equiv_pos_as_xyz
'x, y, z'
'-x+1/2, -y, z+1/2'
'-x, y+1/2, -z+1/2'
'x+1/2, -y+1/2, -z'
'-x, -y, -z'
'x-1/2, y, -z-1/2'
'x, -y-1/2, z-1/2'
'-x-1/2, y-1/2, z'

loop_
_atom_site_type_symbol
_atom_site_label
_atom_site_fract_x
_atom_site_fract_y
_atom_site_fract_z
_atom_site_U_iso_or_equiv
_atom_site_adp_type
_atom_site_calc_flag
_atom_site_refinement_flags
_atom_site_occupancy
_atom_site_symmetry_multiplicity
O O1 0.10051(6) 0.08546(11) 0.59724(5) 0.0421(3) Uani d . 1 1
O O1M 0.05577(7) 0.38329(14) 0.62681(6) 0.0554(3) Uani d . 1 1
H H1M 0.0570(14) 0.295(3) 0.6132(9) 0.080(7) Uiso d . 1 1
O O24 0.05235(8) -0.58837(11) 0.86095(4) 0.0404(3) Uani d . 1 1
H H24 -0.0080(15) -0.560(2) 0.8666(8) 0.076(6) Uiso d . 1 1
N N1 0.24168(8) -0.02072(13) 0.63224(5) 0.0341(3) Uani d . 1 1
H H1 0.3087(12) -0.0398(18) 0.6281(7) 0.049(4) Uiso d . 1 1
N N2 0.18584(8) -0.10638(13) 0.67050(5) 0.0348(3) Uani d . 1 1
C C1 0.19293(9) 0.07050(15) 0.59559(6) 0.0350(3) Uani d . 1 1
C C1M -0.04218(11) 0.44398(19) 0.62818(8) 0.0540(4) Uani d . 1 1
H H1M1 -0.0865 0.3739 0.6486 0.081 Uiso calc R 1 1
H H1M2 -0.0664 0.4580 0.5888 0.081 Uiso calc R 1 1
H H1M3 -0.0414 0.5420 0.6480 0.081 Uiso calc R 1 1
C C2 0.23587(10) -0.18945(16) 0.70517(6) 0.0354(3) Uani d . 1 1
H H2 0.3068 -0.1850 0.7046 0.042 Uiso calc R 1 1
C C11 0.25400(10) 0.15414(15) 0.55282(6) 0.0354(3) Uani d . 1 1
C C12 0.35464(10) 0.18663(18) 0.56073(7) 0.0435(4) Uani d . 1 1
H H12 0.3884 0.1516 0.5941 0.052 Uiso calc R 1 1
C C13 0.40573(12) 0.2704(2) 0.51974(8) 0.0522(4) Uani d . 1 1
H H13 0.4743 0.2935 0.5255 0.063 Uiso calc R 1 1
C C14 0.35858(13) 0.32052(19) 0.47102(8) 0.0546(4) Uani d . 1 1
H H14 0.3942 0.3779 0.4432 0.066 Uiso calc R 1 1
C C15 0.25931(14) 0.2871(2) 0.46273(8) 0.0623(5) Uani d . 1 1
H H15 0.2263 0.3200 0.4288 0.075 Uiso calc R 1 1
C C16 0.20742(12) 0.2057(2) 0.50377(8) 0.0528(4) Uani d . 1 1
H H16 0.1385 0.1849 0.4981 0.063 Uiso calc R 1 1
C C21 0.18612(10) -0.29064(15) 0.74545(6) 0.0335(3) Uani d . 1 1
C C22 0.08210(9) -0.31096(16) 0.74536(6) 0.0369(3) Uani d . 1 1
H H22 0.0422 -0.2561 0.7188 0.044 Uiso calc R 1 1
C C23 0.03710(10) -0.40919(16) 0.78322(6) 0.0377(3) Uani d . 1 1
H H23 -0.0334 -0.4218 0.7825 0.045 Uiso calc R 1 1
C C24 0.09420(9) -0.49014(15) 0.82253(6) 0.0330(3) Uani d . 1 1
C C25 0.19744(9) -0.47251(16) 0.82312(7) 0.0369(3) Uani d . 1 1
H H25 0.2371 -0.5281 0.8496 0.044 Uiso calc R 1 1
C C26 0.24187(10) -0.37353(17) 0.78486(6) 0.0369(3) Uani d . 1 1
H H26 0.3124 -0.3618 0.7855 0.044 Uiso calc R 1 1

loop_
_atom_site_aniso_label
_atom_site_aniso_U_11
_atom_site_aniso_U_22
_atom_site_aniso_U_33
_atom_site_aniso_U_12
_atom_site_aniso_U_13
_atom_site_aniso_U_23
O1 0.0279(5) 0.0437(6) 0.0545(7) 0.0035(4) 0.0056(4) 0.0030(5)
O1M 0.0283(5) 0.0447(7) 0.0930(10) 0.0016(5) 0.0000(5) -0.0093(7)
O24 0.0340(5) 0.0423(6) 0.0448(6) 0.0015(5) 0.0049(5) 0.0062(5)
N1 0.0274(6) 0.0358(6) 0.0391(7) 0.0000(5) 0.0046(5) 0.0011(6)
N2 0.0330(5) 0.0344(6) 0.0369(6) -0.0010(5) 0.0064(5) -0.0004(6)
C1 0.0309(7) 0.0332(7) 0.0409(8) 0.0007(6) 0.0032(6) -0.0052(6)
C1M 0.0345(7) 0.0499(9) 0.0776(12) 0.0069(7) -0.0013(8) -0.0076(9)
C2 0.0299(7) 0.0382(8) 0.0381(8) -0.0007(6) 0.0024(6) -0.0043(6)
C11 0.0325(7) 0.0324(7) 0.0412(8) 0.0019(5) 0.0052(6) -0.0023(7)
C12 0.0342(7) 0.0476(9) 0.0488(9) 0.0002(7) 0.0052(7) 0.0011(7)
C13 0.0412(8) 0.0545(10) 0.0609(11) -0.0071(7) 0.0154(8) 0.0018(9)
C14 0.0619(10) 0.0483(9) 0.0536(11) -0.0012(8) 0.0200(9) 0.0084(9)
C15 0.0618(11) 0.0690(12) 0.0559(11) 0.0021(10) 0.0019(9) 0.0216(10)
C16 0.0406(8) 0.0610(11) 0.0569(11) -0.0009(8) -0.0006(7) 0.0140(9)
C21 0.0317(6) 0.0335(7) 0.0352(8) 0.0014(5) 0.0025(6) -0.0045(6)
C22 0.0319(7) 0.0393(8) 0.0395(8) 0.0016(6) -0.0036(6) 0.0011(7)
C23 0.0272(6) 0.0434(8) 0.0426(8) -0.0019(6) -0.0012(6) 0.0002(7)
C24 0.0330(6) 0.0325(7) 0.0335(7) 0.0010(6) 0.0038(6) -0.0022(6)
C25 0.0302(7) 0.0424(8) 0.0380(8) 0.0058(6) -0.0010(6) -0.0005(7)
C26 0.0253(6) 0.0448(8) 0.0405(8) 0.0012(6) 0.0019(6) -0.0027(7)

loop_
_atom_type_symbol
_atom_type_description
_atom_type_scat_dispersion_real
_atom_type_scat_dispersion_imag
_atom_type_scat_source
C C 0.0033 0.0016 'International Tables Vol C Tables 4.2.6.8 and 6.1.1.4'
H H 0.0000 0.0000 'International Tables Vol C Tables 4.2.6.8 and 6.1.1.4'
N N 0.0061 0.0033 'International Tables Vol C Tables 4.2.6.8 and 6.1.1.4'
O O 0.0106 0.0060 'International Tables Vol C Tables 4.2.6.8 and 6.1.1.4'

loop_
_geom_angle_atom_site_label_1
_geom_angle_atom_site_label_2
_geom_angle_atom_site_label_3
_geom_angle
C1M O1M H1M 112.1(14)
C24 O24 H24 107.8(14)
C1 N1 N2 118.22(11)
C1 N1 H1 121.3(10)
N2 N1 H1 119.6(10)
C2 N2 N1 115.79(11)
O1 C1 N1 121.82(13)
O1 C1 C11 121.01(13)
N1 C1 C11 117.17(11)
O1M C1M H1M1 109.5
O1M C1M H1M2 109.5
H1M1 C1M H1M2 109.5
O1M C1M H1M3 109.5
H1M1 C1M H1M3 109.5
H1M2 C1M H1M3 109.5
N2 C2 C21 121.20(12)
N2 C2 H2 119.4
C21 C2 H2 119.4
C16 C11 C12 118.72(14)
C16 C11 C1 118.07(13)
C12 C11 C1 123.19(13)
C13 C12 C11 119.77(15)
C13 C12 H12 120.1
C11 C12 H12 120.1
C14 C13 C12 120.92(15)
C14 C13 H13 119.5
C12 C13 H13 119.5
C13 C14 C15 119.47(15)
C13 C14 H14 120.3
C15 C14 H14 120.3
C14 C15 C16 119.99(17)
C14 C15 H15 120.0
C16 C15 H15 120.0
C11 C16 C15 121.12(15)
C11 C16 H16 119.4
C15 C16 H16 119.4
C26 C21 C22 117.79(13)
C26 C21 C2 120.12(12)
C22 C21 C2 122.07(13)
C23 C22 C21 120.93(13)
C23 C22 H22 119.5
C21 C22 H22 119.5
C22 C23 C24 120.34(12)
C22 C23 H23 119.8
C24 C23 H23 119.8
O24 C24 C23 122.13(11)
O24 C24 C25 118.17(13)
C23 C24 C25 119.70(13)
C26 C25 C24 119.47(13)
C26 C25 H25 120.3
C24 C25 H25 120.3
C25 C26 C21 121.78(12)
C25 C26 H26 119.1
C21 C26 H26 119.1

loop_
_geom_bond_atom_site_label_1
_geom_bond_atom_site_label_2
_geom_bond_distance
O1 C1 1.2443(15)
O1M C1M 1.4162(17)
O1M H1M 0.84(2)
O24 C24 1.3651(17)
O24 H24 0.85(2)
N1 C1 1.3418(18)
N1 N2 1.3863(16)
N1 H1 0.917(16)
N2 C2 1.2792(18)
C1 C11 1.484(2)
C1M H1M1 0.9800
C1M H1M2 0.9800
C1M H1M3 0.9800
C2 C21 1.455(2)
C2 H2 0.9500
C11 C16 1.378(2)
C11 C12 1.389(2)
C12 C13 1.387(2)
C12 H12 0.9500
C13 C14 1.371(2)
C13 H13 0.9500
C14 C15 1.374(2)
C14 H14 0.9500
C15 C16 1.382(2)
C15 H15 0.9500
C16 H16 0.9500
C21 C26 1.390(2)
C21 C22 1.4035(18)
C22 C23 1.374(2)
C22 H22 0.9500
C23 C24 1.3895(19)
C23 H23 0.9500
C24 C25 1.3904(18)
C25 C26 1.382(2)
C25 H25 0.9500
C26 H26 0.9500

loop_
_geom_hbond_atom_site_label_D
_geom_hbond_atom_site_label_H
_geom_hbond_atom_site_label_A
_geom_hbond_site_symmetry_A
_geom_hbond_distance_DH
_geom_hbond_distance_HA
_geom_hbond_distance_DA
_geom_hbond_angle_DHA
N1 H1 O1M 8_655 0.917(16) 1.937(16) 2.8424(16) 168.9(15)
O24 H24 O1 3_546 0.85(2) 1.97(2) 2.7352(14) 147.8(19)
O24 H24 N2 3_546 0.85(2) 2.56(2) 3.2742(15) 141.2(17)
O1M H1M O1 . 0.84(2) 1.97(2) 2.7803(16) 160.8(19)
C12 H12 O1M 8_655 0.95 2.60 3.310(2) 132.3
C2 H2 O1M 8_655 0.95 2.65 3.3930(18) 135.4
C22 H22 O24 3_556 0.95 2.69 3.6348(18) 173.9

loop_
_geom_torsion_atom_site_label_1
_geom_torsion_atom_site_label_2
_geom_torsion_atom_site_label_3
_geom_torsion_atom_site_label_4
_geom_torsion
C1 N1 N2 C2 -178.83(13)
N2 N1 C1 O1 3.8(2)
N2 N1 C1 C11 -176.51(12)
N1 N2 C2 C21 -176.79(12)
O1 C1 C11 C16 -21.9(2)
N1 C1 C11 C16 158.36(14)
O1 C1 C11 C12 156.07(14)
N1 C1 C11 C12 -23.7(2)
C16 C11 C12 C13 0.5(2)
C1 C11 C12 C13 -177.52(14)
C11 C12 C13 C14 -0.7(2)
C12 C13 C14 C15 0.0(3)
C13 C14 C15 C16 1.0(3)
C12 C11 C16 C15 0.6(3)
C1 C11 C16 C15 178.63(16)
C14 C15 C16 C11 -1.3(3)
N2 C2 C21 C26 -176.44(13)
N2 C2 C21 C22 5.0(2)
C26 C21 C22 C23 0.3(2)
C2 C21 C22 C23 178.88(13)
C21 C22 C23 C24 0.2(2)
C22 C23 C24 O24 179.78(13)
C22 C23 C24 C25 -0.6(2)
O24 C24 C25 C26 -179.80(13)
C23 C24 C25 C26 0.6(2)
C24 C25 C26 C21 -0.1(2)
C22 C21 C26 C25 -0.3(2)
C2 C21 C26 C25 -178.94(14)
